data_9012191
loop_
_publ_author_name
'Schutte, W. J.'
'de Boer, J. L.'
'Jellinek, F.'

_publ_section_title
;
 Crystal structures of tungsten disulfide and diselenide
 Sample: 2H polytype
;
_journal_name_full 'Journal of Solid State Chemistry'
_journal_page_first 207
_journal_page_last 209
_journal_paper_doi 10.1016/0022-4596(87)90057-0
_journal_volume 70
_journal_year 1987
_chemical_formula_sum 'S2 W'
_chemical_name_mineral Tungstenite
_space_group_IT_number 194
_symmetry_space_group_name_Hall '-P 6c 2c'
_symmetry_space_group_name_H-M 'P 63/m m c'
_cell_angle_alpha 90
_cell_angle_beta 90
_cell_angle_gamma 120
_cell_length_a 3.1532
_cell_length_b 3.1532
_cell_length_c 12.323
_cell_formula_units_Z 2
_cell_volume 106.108
_database_code_amcsd 0013601
_exptl_crystal_density_diffrn 7.762
_cod_original_formula_sum 'W S2'
_cod_database_code 9012191

loop_
_space_group_symop_operation_xyz
x,y,z
-x,-x+y,1/2+z
x,x-y,1/2-z
-x+y,-x,1/2-z
x-y,x,1/2+z
-y,-x,z
y,x,-z
y,-x+y,-z
-y,x-y,z
x-y,-y,1/2+z
-x+y,y,1/2-z
x,y,1/2-z
-x,-y,1/2+z
x,x-y,z
-x,-x+y,-z
x-y,x,-z
-x+y,-x,z
y,x,1/2+z
-y,-x,1/2-z
-y,x-y,1/2-z
y,-x+y,1/2+z
-x+y,y,z
x-y,-y,-z
-x,-y,-z

loop_
_atom_site_label
_atom_site_fract_x
_atom_site_fract_y
_atom_site_fract_z
W1 0.33333 0.66667 0.25000
S1 0.33333 0.66667 0.62250

loop_
_cod_related_entry_id
_cod_related_entry_database
_cod_related_entry_code
1 AMCSD 0013601
